data_4021238
loop_
_publ_author_name
'Alisher B. Khasanov'
'Michele M. Ramirez-Weinhouse'
'Thomas R. Webb'
'Mohan Thiruvazhi'

_publ_section_title
;
 Novel Asymmetric Approach to Proline-Derived Spiro-\b-lactams
;
_journal_name_full 'Journal of Organic Chemistry'
_journal_page_first 5766
_journal_page_last 5769
_journal_paper_doi 10.1021/jo049430o
_journal_volume 69
_journal_year 2004
_chemical_formula_sum 'C28 H28 N2 O6 S'
_chemical_formula_weight 520.58
_space_group_IT_number 19
_symmetry_cell_setting orthorhombic
_symmetry_space_group_name_Hall 'P 2ac 2ab'
_symmetry_space_group_name_H-M 'P 21 21 21'
_cell_angle_alpha 90.00
_cell_angle_beta 90.00
_cell_angle_gamma 90.00
_cell_formula_units_Z 4
_cell_length_a 6.450(2)
_cell_length_b 18.538(7)
_cell_length_c 20.600(8)
_cell_measurement_temperature 110(2)
_cell_volume 2463.1(15)
_diffrn_ambient_temperature 110(2)
_exptl_crystal_density_diffrn 1.404
_cod_depositor_comments
;
The following automatic conversions were performed:

'_symmetry_cell_setting' tag value 'orthorombic' was replaced with
'orthorhombic' value.

Automatic conversion script
Id: cif_fix_values 1646 2011-03-28 12:23:43Z adriana 
;
_cod_database_code 4021238

loop_
_symmetry_equiv_pos_as_xyz
'x, y, z'
'-x+1/2, -y, z+1/2'
'-x, y+1/2, -z+1/2'
'x+1/2, -y+1/2, -z'

loop_
_atom_site_label
_atom_site_type_symbol
_atom_site_fract_x
_atom_site_fract_y
_atom_site_fract_z
_atom_site_U_iso_or_equiv
_atom_site_adp_type
_atom_site_occupancy
_atom_site_calc_flag
_atom_site_refinement_flags
_atom_site_disorder_assembly
_atom_site_disorder_group
S1 S -0.14077(8) -0.46032(2) -0.06256(2) 0.01976(11) Uani 1 d . . .
O1 O 0.6896(2) -0.41501(8) -0.26366(7) 0.0237(3) Uani 1 d . . .
O2 O 0.6901(2) -0.27873(8) -0.17561(7) 0.0227(3) Uani 1 d . . .
O3 O 0.4929(2) -0.25598(7) -0.08591(6) 0.0211(3) Uani 1 d . . .
O4 O 0.0437(2) -0.46333(7) -0.11367(6) 0.0208(3) Uani 1 d . . .
O5 O -0.1650(3) -0.38728(8) -0.04083(7) 0.0273(3) Uani 1 d . . .
O6 O -0.0968(2) -0.51633(8) -0.01678(7) 0.0256(3) Uani 1 d . . .
N1 N 0.3653(3) -0.32633(8) -0.16367(7) 0.0174(3) Uani 1 d . . .
N2 N 0.4672(3) -0.33571(8) -0.31901(7) 0.0204(3) Uani 1 d . . .
C1 C 0.1827(3) -0.33928(11) -0.12277(9) 0.0219(4) Uani 1 d . . .
H1A H 0.0945 -0.2956 -0.1203 0.026 Uiso 1 calc R . .
H1B H 0.2243 -0.3534 -0.0783 0.026 Uiso 1 calc R . .
C2 C 0.0683(3) -0.40092(10) -0.15678(8) 0.0187(3) Uani 1 d . . .
H2A H -0.0692 -0.3843 -0.1735 0.022 Uiso 1 calc R . .
C3 C 0.2086(3) -0.42542(10) -0.21263(8) 0.0188(3) Uani 1 d . . .
H3A H 0.1254 -0.4388 -0.2512 0.023 Uiso 1 calc R . .
H3B H 0.2942 -0.4673 -0.1995 0.023 Uiso 1 calc R . .
C4 C 0.3448(3) -0.35950(9) -0.22683(8) 0.0167(3) Uani 1 d . . .
C5 C 0.2745(3) -0.31110(10) -0.28667(9) 0.0187(3) Uani 1 d . . .
H5B H 0.1490 -0.3317 -0.3083 0.022 Uiso 1 calc R . .
C6 C 0.5391(3) -0.37602(9) -0.26901(8) 0.0182(3) Uani 1 d . . .
C7 C 0.5303(3) -0.28585(9) -0.14496(9) 0.0184(3) Uani 1 d . . .
C8 C 0.6710(3) -0.22367(10) -0.05471(9) 0.0216(4) Uani 1 d . . .
H8A H 0.7939 -0.2542 -0.0634 0.026 Uiso 1 calc R . .
H8B H 0.6477 -0.2235 -0.0072 0.026 Uiso 1 calc R . .
C9 C 0.7181(3) -0.14740(10) -0.07636(9) 0.0198(4) Uani 1 d . . .
C10 C 0.9142(4) -0.11940(11) -0.06213(10) 0.0268(4) Uani 1 d . . .
H10A H 1.0146 -0.1488 -0.0412 0.032 Uiso 1 calc R . .
C11 C 0.9630(4) -0.04819(12) -0.07866(10) 0.0304(5) Uani 1 d . . .
H11A H 1.0957 -0.0290 -0.0685 0.037 Uiso 1 calc R . .
C12 C 0.8172(4) -0.00585(11) -0.10981(10) 0.0309(5) Uani 1 d . . .
H12A H 0.8505 0.0424 -0.1214 0.037 Uiso 1 calc R . .
C13 C 0.6237(4) -0.03320(11) -0.12413(10) 0.0286(4) Uani 1 d . . .
H13A H 0.5240 -0.0038 -0.1454 0.034 Uiso 1 calc R . .
C14 C 0.5741(3) -0.10426(11) -0.10740(9) 0.0249(4) Uani 1 d . . .
H14A H 0.4408 -0.1230 -0.1174 0.030 Uiso 1 calc R . .
C15 C 0.2482(3) -0.23180(10) -0.27357(8) 0.0198(4) Uani 1 d . . .
C16 C 0.0522(3) -0.20862(11) -0.25355(9) 0.0229(4) Uani 1 d . . .
H16A H -0.0594 -0.2420 -0.2513 0.027 Uiso 1 calc R . .
C17 C 0.0203(4) -0.13622(11) -0.23687(10) 0.0278(4) Uani 1 d . . .
H17A H -0.1122 -0.1208 -0.2223 0.033 Uiso 1 calc R . .
C18 C 0.1816(4) -0.08695(11) -0.24157(11) 0.0281(4) Uani 1 d . . .
H18A H 0.1588 -0.0376 -0.2315 0.034 Uiso 1 calc R . .
C19 C 0.3765(4) -0.11033(11) -0.26106(10) 0.0250(4) Uani 1 d . . .
H19A H 0.4872 -0.0767 -0.2637 0.030 Uiso 1 calc R . .
C20 C 0.4120(3) -0.18257(11) -0.27686(9) 0.0222(4) Uani 1 d . . .
H20A H 0.5462 -0.1981 -0.2897 0.027 Uiso 1 calc R . .
C21 C 0.5275(4) -0.33573(11) -0.38748(9) 0.0261(4) Uani 1 d . . .
H21A H 0.4109 -0.3546 -0.4137 0.031 Uiso 1 calc R . .
H21B H 0.6466 -0.3688 -0.3933 0.031 Uiso 1 calc R . .
C22 C 0.5862(3) -0.26197(11) -0.41266(9) 0.0219(4) Uani 1 d . . .
C23 C 0.7822(3) -0.23327(12) -0.40015(10) 0.0260(4) Uani 1 d . . .
H23A H 0.8810 -0.2611 -0.3769 0.031 Uiso 1 calc R . .
C24 C 0.8349(4) -0.16429(12) -0.42137(11) 0.0292(4) Uani 1 d . . .
H24A H 0.9678 -0.1449 -0.4118 0.035 Uiso 1 calc R . .
C25 C 0.6921(4) -0.12396(11) -0.45650(10) 0.0296(5) Uani 1 d . . .
H25A H 0.7282 -0.0772 -0.4717 0.036 Uiso 1 calc R . .
C26 C 0.4968(4) -0.15191(11) -0.46949(10) 0.0292(5) Uani 1 d . . .
H26A H 0.3990 -0.1242 -0.4933 0.035 Uiso 1 calc R . .
C27 C 0.4441(3) -0.22077(11) -0.44748(9) 0.0238(4) Uani 1 d . . .
H27A H 0.3101 -0.2396 -0.4563 0.029 Uiso 1 calc R . .
C28 C -0.3566(4) -0.48427(13) -0.10897(10) 0.0286(4) Uani 1 d . . .
H28A H -0.4807 -0.4839 -0.0815 0.043 Uiso 1 calc R . .
H28B H -0.3364 -0.5327 -0.1269 0.043 Uiso 1 calc R . .
H28C H -0.3740 -0.4496 -0.1445 0.043 Uiso 1 calc R . .

loop_
_atom_site_aniso_label
_atom_site_aniso_U_11
_atom_site_aniso_U_22
_atom_site_aniso_U_33
_atom_site_aniso_U_23
_atom_site_aniso_U_13
_atom_site_aniso_U_12
S1 0.0209(2) 0.0199(2) 0.01848(19) 0.00116(16) 0.00213(17) -0.00023(17)
O1 0.0226(7) 0.0256(7) 0.0230(6) -0.0022(5) 0.0022(6) 0.0026(6)
O2 0.0207(7) 0.0255(7) 0.0220(6) -0.0019(5) 0.0027(5) -0.0035(6)
O3 0.0232(7) 0.0234(7) 0.0168(6) -0.0039(5) -0.0007(5) -0.0033(5)
O4 0.0224(7) 0.0189(6) 0.0209(6) 0.0033(5) 0.0045(5) 0.0002(6)
O5 0.0317(8) 0.0216(7) 0.0287(7) -0.0032(5) 0.0087(6) -0.0008(6)
O6 0.0297(8) 0.0261(7) 0.0209(6) 0.0059(5) 0.0012(6) 0.0001(6)
N1 0.0177(7) 0.0202(7) 0.0142(6) -0.0013(5) 0.0019(6) -0.0025(6)
N2 0.0240(8) 0.0211(7) 0.0161(7) -0.0010(6) 0.0014(6) 0.0026(7)
C1 0.0214(9) 0.0223(8) 0.0221(8) -0.0047(7) 0.0066(7) -0.0052(7)
C2 0.0194(8) 0.0198(8) 0.0169(7) 0.0028(6) 0.0009(7) -0.0033(7)
C3 0.0199(8) 0.0207(8) 0.0159(7) -0.0006(6) 0.0027(7) -0.0047(7)
C4 0.0178(8) 0.0173(7) 0.0151(7) -0.0010(6) 0.0009(7) -0.0016(7)
C5 0.0213(9) 0.0173(7) 0.0175(7) -0.0001(6) 0.0006(7) 0.0013(7)
C6 0.0203(9) 0.0171(8) 0.0171(8) -0.0023(6) 0.0003(7) -0.0036(7)
C7 0.0193(8) 0.0186(8) 0.0172(7) 0.0001(6) -0.0009(7) -0.0025(7)
C8 0.0245(9) 0.0216(8) 0.0187(8) -0.0015(6) -0.0054(7) -0.0026(7)
C9 0.0238(9) 0.0206(8) 0.0149(7) -0.0016(6) -0.0003(7) -0.0026(7)
C10 0.0292(10) 0.0241(9) 0.0270(9) 0.0007(8) -0.0065(9) -0.0034(8)
C11 0.0334(11) 0.0292(10) 0.0287(9) -0.0005(8) -0.0040(9) -0.0089(9)
C12 0.0485(14) 0.0209(9) 0.0231(9) 0.0015(7) 0.0022(10) -0.0049(9)
C13 0.0367(12) 0.0243(9) 0.0247(9) 0.0011(7) -0.0019(9) 0.0066(9)
C14 0.0238(9) 0.0282(10) 0.0226(9) -0.0021(7) 0.0006(8) 0.0000(8)
C15 0.0238(9) 0.0198(8) 0.0157(8) 0.0013(6) -0.0007(7) 0.0014(7)
C16 0.0225(10) 0.0231(9) 0.0231(9) 0.0006(7) 0.0010(7) 0.0010(8)
C17 0.0246(10) 0.0293(10) 0.0296(10) -0.0002(8) 0.0010(9) 0.0068(9)
C18 0.0323(11) 0.0214(9) 0.0306(10) -0.0004(7) -0.0014(9) 0.0033(8)
C19 0.0303(11) 0.0212(9) 0.0235(8) 0.0015(7) -0.0015(8) -0.0023(8)
C20 0.0229(9) 0.0224(9) 0.0212(8) 0.0006(7) 0.0013(7) 0.0003(7)
C21 0.0379(11) 0.0242(9) 0.0161(8) -0.0023(7) 0.0048(8) -0.0010(9)
C22 0.0259(10) 0.0251(9) 0.0147(7) -0.0006(6) 0.0044(7) 0.0002(8)
C23 0.0249(10) 0.0309(10) 0.0222(9) -0.0008(7) -0.0010(8) 0.0007(8)
C24 0.0260(10) 0.0314(10) 0.0301(10) -0.0053(8) 0.0029(8) -0.0039(9)
C25 0.0406(12) 0.0203(9) 0.0279(10) -0.0013(7) 0.0088(9) -0.0025(9)
C26 0.0367(12) 0.0259(9) 0.0251(9) -0.0001(7) -0.0018(9) 0.0064(9)
C27 0.0258(10) 0.0252(9) 0.0203(8) -0.0014(7) -0.0016(8) -0.0023(8)
C28 0.0239(10) 0.0370(10) 0.0248(9) 0.0075(8) -0.0031(9) -0.0087(9)

loop_
_geom_bond_atom_site_label_1
_geom_bond_atom_site_label_2
_geom_bond_distance
_geom_bond_site_symmetry_2
_geom_bond_publ_flag
S1 O6 1.4311(15) . ?
S1 O5 1.4347(15) . ?
S1 O4 1.5895(15) . ?
S1 C28 1.746(2) . ?
O1 C6 1.215(2) . ?
O2 C7 1.216(2) . ?
O3 C7 1.358(2) . ?
O3 C8 1.446(2) . ?
O4 C2 1.467(2) . ?
N1 C7 1.358(2) . ?
N1 C4 1.445(2) . ?
N1 C1 1.468(2) . ?
N2 C6 1.354(2) . ?
N2 C21 1.463(2) . ?
N2 C5 1.482(2) . ?
C1 C2 1.530(3) . ?
C2 C3 1.532(3) . ?
C3 C4 1.533(3) . ?
C4 C6 1.555(3) . ?
C4 C5 1.591(2) . ?
C5 C15 1.504(3) . ?
C8 C9 1.513(3) . ?
C9 C14 1.382(3) . ?
C9 C10 1.398(3) . ?
C10 C11 1.399(3) . ?
C11 C12 1.383(3) . ?
C12 C13 1.379(4) . ?
C13 C14 1.399(3) . ?
C15 C16 1.397(3) . ?
C15 C20 1.398(3) . ?
C16 C17 1.401(3) . ?
C17 C18 1.388(3) . ?
C18 C19 1.389(3) . ?
C19 C20 1.397(3) . ?
C21 C22 1.511(3) . ?
C22 C27 1.392(3) . ?
C22 C23 1.396(3) . ?
C23 C24 1.393(3) . ?
C24 C25 1.390(3) . ?
C25 C26 1.389(3) . ?
C26 C27 1.397(3) . ?

loop_
_cod_related_entry_id
_cod_related_entry_database
_cod_related_entry_code
1 ChemSpider 9355029
